data_4339298
loop_
_publ_author_name
'Crossland, Justin L.'
'Zakharov, Lev N.'
'Tyler, David R.'

_publ_section_title
;
 Synthesis and characterization of an iron(II) eta(2)-hydrazine complex.
;
_journal_issue 25
_journal_name_full 'Inorganic chemistry'
_journal_page_first 10476
_journal_page_last 10478
_journal_paper_doi 10.1021/ic702007r
_journal_volume 46
_journal_year 2007
_chemical_formula_sum 'C84 H124 B2 Fe N2 O8 P4'
_chemical_formula_weight 1491.20
_chemical_name_systematic
; 
 ? 
;
_space_group_IT_number 14
_symmetry_cell_setting monoclinic
_symmetry_space_group_name_Hall '-P 2ybc'
_symmetry_space_group_name_H-M 'P 1 21/c 1'
_atom_sites_solution_hydrogens geom
_atom_sites_solution_primary direct
_atom_sites_solution_secondary difmap
_audit_creation_method SHELXL-97
_cell_angle_alpha 90.00
_cell_angle_beta 91.693(2)
_cell_angle_gamma 90.00
_cell_formula_units_Z 4
_cell_length_a 15.7238(13)
_cell_length_b 13.7996(12)
_cell_length_c 37.097(3)
_cell_measurement_reflns_used 6212
_cell_measurement_temperature 173(2)
_cell_measurement_theta_max 22.77
_cell_measurement_theta_min 2.21
_cell_volume 8045.9(12)
_computing_cell_refinement 'Bruker SMART'
_computing_data_collection 'Bruker SMART'
_computing_data_reduction 'Bruker SAINT'
_computing_molecular_graphics 'Bruker SHELXTL'
_computing_publication_material 'Bruker SHELXTL'
_computing_structure_refinement 'SHELXL-97 (Sheldrick, 1997)'
_computing_structure_solution 'SHELXS-97 (Sheldrick, 1990)'
_diffrn_ambient_temperature 173(2)
_diffrn_measured_fraction_theta_full 0.999
_diffrn_measured_fraction_theta_max 0.999
_diffrn_measurement_device_type 'CCD area detector'
_diffrn_measurement_method 'phi and omega scans'
_diffrn_radiation_monochromator graphite
_diffrn_radiation_source 'fine-focus sealed tube'
_diffrn_radiation_type MoK\a
_diffrn_radiation_wavelength 0.71073
_diffrn_reflns_av_R_equivalents 0.0628
_diffrn_reflns_av_sigmaI/netI 0.0585
_diffrn_reflns_limit_h_max 18
_diffrn_reflns_limit_h_min -18
_diffrn_reflns_limit_k_max 16
_diffrn_reflns_limit_k_min -16
_diffrn_reflns_limit_l_max 44
_diffrn_reflns_limit_l_min -44
_diffrn_reflns_number 58835
_diffrn_reflns_theta_full 25.00
_diffrn_reflns_theta_max 25.00
_diffrn_reflns_theta_min 1.57
_exptl_absorpt_coefficient_mu 0.322
_exptl_absorpt_correction_T_max 1.000
_exptl_absorpt_correction_T_min 0.778
_exptl_absorpt_correction_type multi-scan
_exptl_absorpt_process_details SADABS
_exptl_crystal_colour orange
_exptl_crystal_density_diffrn 1.231
_exptl_crystal_density_meas 0
_exptl_crystal_density_method 'not measured'
_exptl_crystal_description Block
_exptl_crystal_F_000 3208
_exptl_crystal_size_max 0.33
_exptl_crystal_size_mid 0.14
_exptl_crystal_size_min 0.10
_refine_diff_density_max 1.264
_refine_diff_density_min -0.440
_refine_diff_density_rms 0.057
_refine_ls_extinction_method none
_refine_ls_goodness_of_fit_ref 1.024
_refine_ls_hydrogen_treatment mixed
_refine_ls_matrix_type full
_refine_ls_number_parameters 948
_refine_ls_number_reflns 14153
_refine_ls_number_restraints 6
_refine_ls_restrained_S_all 1.033
_refine_ls_R_factor_all 0.0737
_refine_ls_R_factor_gt 0.0499
_refine_ls_shift/su_max 0.001
_refine_ls_shift/su_mean 0.000
_refine_ls_structure_factor_coef Fsqd
_refine_ls_weighting_details 'calc w=1/[\s^2^(Fo^2^)+(0.0514P)^2^+4.0126P] where P=(Fo^2^+2Fc^2^)/3'
_refine_ls_weighting_scheme calc
_refine_ls_wR_factor_gt 0.1099
_refine_ls_wR_factor_ref 0.1238
_reflns_number_gt 10546
_reflns_number_total 14153
_reflns_threshold_expression >2sigma(I)
_cod_data_source_file ic702007r-file003.cif
_cod_data_source_block just1
_cod_depositor_comments
;
The following automatic conversions were performed:

'_symmetry_cell_setting' value 'Monoclinic' changed to 'monoclinic'
according to
/usr/data/users/saulius/automatic-downloads/retrospective/ACS/lib/dictionaries/cif_core.dic
dictionary named 'cif_core.dic' version 2.4.2 from 2011-04-26.

Automatic conversion script
Id: cif_fix_values 2281 2013-09-26 08:29:07Z andrius 
;
_cod_original_cell_volume 8045.8(12)
_cod_original_sg_symbol_H-M P2(1)/c
_cod_database_code 4339298

loop_
_symmetry_equiv_pos_as_xyz
'x, y, z'
'-x, y+1/2, -z+1/2'
'-x, -y, -z'
'x, -y-1/2, z-1/2'

loop_
_atom_site_label
_atom_site_type_symbol
_atom_site_fract_x
_atom_site_fract_y
_atom_site_fract_z
_atom_site_U_iso_or_equiv
_atom_site_adp_type
_atom_site_occupancy
_atom_site_symmetry_multiplicity
_atom_site_calc_flag
_atom_site_refinement_flags
_atom_site_disorder_assembly
_atom_site_disorder_group
Fe1 Fe 0.72112(2) 0.32540(3) 0.118161(10) 0.01877(11) Uani 1 1 d . . .
P1 P 0.80092(5) 0.44993(5) 0.137320(19) 0.02223(17) Uani 1 1 d . . .
P2 P 0.83169(4) 0.29805(5) 0.081448(19) 0.02156(17) Uani 1 1 d . . .
P3 P 0.61200(5) 0.36478(5) 0.154414(19) 0.02321(17) Uani 1 1 d . . .
P4 P 0.63897(5) 0.39017(5) 0.074357(19) 0.02421(18) Uani 1 1 d . . .
N1 N 0.69864(17) 0.18353(18) 0.12112(7) 0.0254(6) Uani 1 1 d . . .
N2 N 0.75512(17) 0.21413(17) 0.15028(7) 0.0241(5) Uani 1 1 d . . .
C1 C 0.89338(18) 0.4699(2) 0.10822(8) 0.0277(7) Uani 1 1 d . . .
H1B H 0.8980 0.5399 0.1027 0.033 Uiso 1 1 calc R . .
H1C H 0.9461 0.4500 0.1215 0.033 Uiso 1 1 calc R . .
C2 C 0.88555(17) 0.41333(19) 0.07296(7) 0.0241(6) Uani 1 1 d . . .
H2B H 0.9428 0.4010 0.0635 0.029 Uiso 1 1 calc R . .
H2C H 0.8525 0.4513 0.0548 0.029 Uiso 1 1 calc R . .
C3 C 0.55418(19) 0.4660(2) 0.13386(8) 0.0305(7) Uani 1 1 d . . .
H3A H 0.4976 0.4722 0.1446 0.037 Uiso 1 1 calc R . .
H3B H 0.5859 0.5270 0.1383 0.037 Uiso 1 1 calc R . .
C4 C 0.54379(18) 0.4481(2) 0.09346(8) 0.0312(7) Uani 1 1 d . . .
H4A H 0.5330 0.5107 0.0811 0.037 Uiso 1 1 calc R . .
H4B H 0.4937 0.4060 0.0888 0.037 Uiso 1 1 calc R . .
C5 C 0.85414(18) 0.4173(2) 0.18030(7) 0.0268(7) Uani 1 1 d . . .
H5A H 0.8097 0.4023 0.1978 0.032 Uiso 1 1 calc R . .
H5B H 0.8868 0.3570 0.1765 0.032 Uiso 1 1 calc R . .
C6 C 0.9145(2) 0.4921(2) 0.19762(8) 0.0366(8) Uani 1 1 d . . .
H6A H 0.9489 0.5224 0.1787 0.044 Uiso 1 1 calc R . .
H6B H 0.8809 0.5436 0.2091 0.044 Uiso 1 1 calc R . .
C7 C 0.9737(2) 0.4450(2) 0.22590(8) 0.0418(8) Uani 1 1 d . . .
H7A H 1.0131 0.4948 0.2359 0.050 Uiso 1 1 calc R . .
H7B H 0.9392 0.4207 0.2459 0.050 Uiso 1 1 calc R . .
O1 O 1.02203(14) 0.36735(17) 0.21229(6) 0.0442(6) Uani 1 1 d . . .
C8 C 1.0829(2) 0.3981(4) 0.18759(11) 0.0740(14) Uani 1 1 d . . .
H8A H 1.1142 0.3417 0.1788 0.111 Uiso 1 1 calc R . .
H8B H 1.1228 0.4431 0.1996 0.111 Uiso 1 1 calc R . .
H8C H 1.0542 0.4307 0.1672 0.111 Uiso 1 1 calc R . .
C9 C 0.76499(19) 0.5745(2) 0.14640(8) 0.0287(7) Uani 1 1 d . . .
H9A H 0.7221 0.5714 0.1654 0.034 Uiso 1 1 calc R . .
H9B H 0.8142 0.6115 0.1564 0.034 Uiso 1 1 calc R . .
C10 C 0.7269(2) 0.6315(2) 0.11488(8) 0.0354(8) Uani 1 1 d . . .
H10A H 0.6784 0.5948 0.1041 0.042 Uiso 1 1 calc R . .
H10B H 0.7702 0.6390 0.0962 0.042 Uiso 1 1 calc R . .
C11 C 0.6963(2) 0.7311(2) 0.12620(10) 0.0475(9) Uani 1 1 d . . .
H11A H 0.6630 0.7248 0.1483 0.057 Uiso 1 1 calc R . .
H11B H 0.7462 0.7727 0.1320 0.057 Uiso 1 1 calc R . .
O2 O 0.64540(17) 0.77616(18) 0.09893(7) 0.0600(7) Uani 1 1 d . . .
C12 C 0.5571(3) 0.7550(3) 0.10220(14) 0.0812(15) Uani 1 1 d . . .
H12A H 0.5246 0.7873 0.0827 0.122 Uiso 1 1 calc R . .
H12B H 0.5380 0.7784 0.1255 0.122 Uiso 1 1 calc R . .
H12C H 0.5483 0.6849 0.1006 0.122 Uiso 1 1 calc R . .
C13 C 0.91699(16) 0.2248(2) 0.10288(7) 0.0229(6) Uani 1 1 d . . .
H13A H 0.9349 0.2569 0.1257 0.027 Uiso 1 1 calc R . .
H13B H 0.8927 0.1611 0.1092 0.027 Uiso 1 1 calc R . .
C14 C 0.99617(18) 0.2068(2) 0.08121(8) 0.0344(8) Uani 1 1 d . . .
H14A H 0.9792 0.1771 0.0578 0.041 Uiso 1 1 calc R . .
H14B H 1.0238 0.2697 0.0762 0.041 Uiso 1 1 calc R . .
C15 C 1.0591(2) 0.1415(3) 0.10062(9) 0.0444(9) Uani 1 1 d . . .
H15A H 1.0317 0.0789 0.1062 0.053 Uiso 1 1 calc R . .
H15B H 1.1078 0.1284 0.0850 0.053 Uiso 1 1 calc R . .
O3 O 1.08759(17) 0.1852(2) 0.13200(7) 0.0662(8) Uani 1 1 d . . .
C16 C 1.1358(3) 0.1164(5) 0.15388(12) 0.109(2) Uani 1 1 d . . .
H16A H 1.1559 0.1480 0.1762 0.164 Uiso 1 1 calc R . .
H16B H 1.1847 0.0935 0.1405 0.164 Uiso 1 1 calc R . .
H16C H 1.0994 0.0614 0.1597 0.164 Uiso 1 1 calc R . .
C17 C 0.81760(18) 0.2475(2) 0.03574(7) 0.0280(7) Uani 1 1 d . . .
H17A H 0.7903 0.2982 0.0205 0.034 Uiso 1 1 calc R . .
H17B H 0.8750 0.2365 0.0263 0.034 Uiso 1 1 calc R . .
C18 C 0.7669(2) 0.1543(2) 0.02988(8) 0.0364(8) Uani 1 1 d . . .
H18A H 0.7123 0.1617 0.0421 0.044 Uiso 1 1 calc R . .
H18B H 0.7534 0.1485 0.0037 0.044 Uiso 1 1 calc R . .
C19 C 0.8062(2) 0.0607(2) 0.04223(8) 0.0364(8) Uani 1 1 d . . .
H19A H 0.7790 0.0062 0.0289 0.044 Uiso 1 1 calc R . .
H19B H 0.8675 0.0607 0.0369 0.044 Uiso 1 1 calc R . .
O4 O 0.79609(14) 0.04749(14) 0.08004(5) 0.0351(5) Uani 1 1 d . . .
C20 C 0.8291(2) -0.0444(2) 0.09170(9) 0.0463(9) Uani 1 1 d . . .
H20A H 0.8214 -0.0516 0.1177 0.069 Uiso 1 1 calc R . .
H20B H 0.8898 -0.0480 0.0866 0.069 Uiso 1 1 calc R . .
H20C H 0.7986 -0.0964 0.0788 0.069 Uiso 1 1 calc R . .
C21 C 0.62598(19) 0.4052(2) 0.20132(7) 0.0284(7) Uani 1 1 d . . .
H21A H 0.6717 0.4546 0.2026 0.034 Uiso 1 1 calc R . .
H21B H 0.5727 0.4367 0.2088 0.034 Uiso 1 1 calc R . .
C22 C 0.6483(2) 0.3242(2) 0.22780(8) 0.0391(8) Uani 1 1 d . . .
H22A H 0.5980 0.2819 0.2302 0.047 Uiso 1 1 calc R . .
H22B H 0.6944 0.2845 0.2178 0.047 Uiso 1 1 calc R . .
C23 C 0.6763(2) 0.3599(3) 0.26473(8) 0.0429(9) Uani 1 1 d . . .
H23A H 0.6345 0.4070 0.2737 0.051 Uiso 1 1 calc R . .
H23B H 0.6800 0.3048 0.2818 0.051 Uiso 1 1 calc R . .
O5 O 0.75616(15) 0.40411(16) 0.26216(6) 0.0440(6) Uani 1 1 d . . .
C24 C 0.7866(3) 0.4410(3) 0.29588(10) 0.0591(11) Uani 1 1 d . . .
H24A H 0.8423 0.4713 0.2929 0.089 Uiso 1 1 calc R . .
H24B H 0.7919 0.3879 0.3133 0.089 Uiso 1 1 calc R . .
H24C H 0.7464 0.4894 0.3047 0.089 Uiso 1 1 calc R . .
C25 C 0.53126(18) 0.2690(2) 0.15783(8) 0.0314(7) Uani 1 1 d . . .
H25A H 0.5163 0.2463 0.1331 0.038 Uiso 1 1 calc R . .
H25B H 0.5575 0.2137 0.1710 0.038 Uiso 1 1 calc R . .
C26 C 0.4482(2) 0.2956(3) 0.17646(10) 0.0444(9) Uani 1 1 d . . .
H26A H 0.4507 0.2713 0.2016 0.053 Uiso 1 1 calc R . .
H26B H 0.4424 0.3670 0.1773 0.053 Uiso 1 1 calc R . .
C27 C 0.3709(2) 0.2523(2) 0.15666(11) 0.0479(10) Uani 1 1 d . . .
H27A H 0.3750 0.1807 0.1567 0.058 Uiso 1 1 calc R . .
H27B H 0.3184 0.2710 0.1689 0.058 Uiso 1 1 calc R . .
O6 O 0.36820(15) 0.28705(19) 0.12106(7) 0.0575(7) Uani 1 1 d . . .
C28 C 0.3019(3) 0.2438(3) 0.09959(13) 0.0804(14) Uani 1 1 d . . .
H28A H 0.3028 0.2700 0.0750 0.121 Uiso 1 1 calc R . .
H28B H 0.2468 0.2582 0.1101 0.121 Uiso 1 1 calc R . .
H28C H 0.3103 0.1735 0.0988 0.121 Uiso 1 1 calc R . .
C29 C 0.68092(18) 0.4788(2) 0.04186(7) 0.0286(7) Uani 1 1 d . . .
H29A H 0.7245 0.5185 0.0548 0.034 Uiso 1 1 calc R . .
H29B H 0.7103 0.4420 0.0230 0.034 Uiso 1 1 calc R . .
C30 C 0.6175(2) 0.5482(2) 0.02297(8) 0.0362(8) Uani 1 1 d . . .
H30A H 0.5598 0.5198 0.0232 0.043 Uiso 1 1 calc R . .
H30B H 0.6164 0.6102 0.0363 0.043 Uiso 1 1 calc R . .
C31 C 0.6415(2) 0.5673(2) -0.01560(8) 0.0363(8) Uani 1 1 d . . .
H31A H 0.6080 0.6223 -0.0257 0.044 Uiso 1 1 calc R . .
H31B H 0.7027 0.5837 -0.0166 0.044 Uiso 1 1 calc R . .
O7 O 0.62394(13) 0.48231(17) -0.03562(5) 0.0401(6) Uani 1 1 d . . .
C32 C 0.6594(2) 0.4855(3) -0.07044(9) 0.0440(9) Uani 1 1 d . . .
H32A H 0.6459 0.4253 -0.0834 0.066 Uiso 1 1 calc R . .
H32B H 0.7213 0.4928 -0.0680 0.066 Uiso 1 1 calc R . .
H32C H 0.6355 0.5407 -0.0839 0.066 Uiso 1 1 calc R . .
C33 C 0.58735(19) 0.3086(2) 0.04074(8) 0.0345(8) Uani 1 1 d . B .
H33A H 0.5480 0.3478 0.0254 0.041 Uiso 1 1 calc R . .
H33B H 0.6320 0.2831 0.0250 0.041 Uiso 1 1 calc R . .
C34 C 0.5376(2) 0.2226(3) 0.05515(9) 0.0437(9) Uani 1 1 d . . .
H34A H 0.5766 0.1831 0.0706 0.052 Uiso 1 1 calc R A 1
H34B H 0.4925 0.2477 0.0707 0.052 Uiso 1 1 calc R A 1
C35 C 0.4984(5) 0.1598(7) 0.0281(2) 0.071(2) Uani 0.700(6) 1 d PD B 1
H35A H 0.5435 0.1365 0.0122 0.086 Uiso 0.700(6) 1 calc PR B 1
H35B H 0.4752 0.1025 0.0405 0.086 Uiso 0.700(6) 1 calc PR B 1
O8 O 0.4393(2) 0.1961(3) 0.00834(9) 0.0512(14) Uani 0.700(6) 1 d PD B 1
C36 C 0.3965(5) 0.1298(6) -0.0155(2) 0.078(2) Uani 0.700(6) 1 d PD B 1
H36A H 0.3498 0.1633 -0.0284 0.117 Uiso 0.700(6) 1 calc PR B 1
H36B H 0.3736 0.0760 -0.0015 0.117 Uiso 0.700(6) 1 calc PR B 1
H36C H 0.4366 0.1047 -0.0329 0.117 Uiso 0.700(6) 1 calc PR B 1
C35A C 0.5114(10) 0.1507(18) 0.0204(7) 0.071(2) Uani 0.300(6) 1 d PD B 2
H35C H 0.5047 0.1890 -0.0021 0.086 Uiso 0.300(6) 1 calc PR B 2
H35D H 0.5557 0.1009 0.0170 0.086 Uiso 0.300(6) 1 calc PR B 2
O8A O 0.4389(5) 0.1100(5) 0.0285(2) 0.041(3) Uani 0.300(6) 1 d PD B 2
C36A C 0.3933(10) 0.0695(12) -0.0013(4) 0.064(4) Uani 0.300(6) 1 d PD B 2
H36D H 0.3451 0.0319 0.0072 0.096 Uiso 0.300(6) 1 calc PR B 2
H36E H 0.4310 0.0270 -0.0148 0.096 Uiso 0.300(6) 1 calc PR B 2
H36F H 0.3723 0.1217 -0.0172 0.096 Uiso 0.300(6) 1 calc PR B 2
B1 B 0.6811(2) 0.9753(2) 0.22761(9) 0.0276(8) Uani 1 1 d . . .
C37 C 0.60999(19) 0.9910(2) 0.19455(8) 0.0300(7) Uani 1 1 d . . .
C38 C 0.5223(2) 0.9960(2) 0.19941(9) 0.0430(9) Uani 1 1 d . . .
H38A H 0.5022 0.9951 0.2233 0.052 Uiso 1 1 calc R . .
C39 C 0.4628(2) 1.0021(3) 0.17088(11) 0.0523(10) Uani 1 1 d . . .
H39A H 0.4040 1.0057 0.1758 0.063 Uiso 1 1 calc R . .
C40 C 0.4882(2) 1.0031(3) 0.13588(10) 0.0509(10) Uani 1 1 d . . .
H40A H 0.4477 1.0084 0.1165 0.061 Uiso 1 1 calc R . .
C41 C 0.5742(2) 0.9961(2) 0.12950(9) 0.0438(9) Uani 1 1 d . . .
H41A H 0.5934 0.9953 0.1055 0.053 Uiso 1 1 calc R . .
C42 C 0.6327(2) 0.9901(2) 0.15830(8) 0.0341(7) Uani 1 1 d . . .
H42A H 0.6913 0.9852 0.1531 0.041 Uiso 1 1 calc R . .
C43 C 0.65172(18) 1.0198(2) 0.26658(8) 0.0275(7) Uani 1 1 d . . .
C44 C 0.5968(2) 1.0987(2) 0.27074(9) 0.0373(8) Uani 1 1 d . . .
H44A H 0.5661 1.1222 0.2501 0.045 Uiso 1 1 calc R . .
C45 C 0.5854(2) 1.1441(2) 0.30364(9) 0.0440(9) Uani 1 1 d . . .
H45A H 0.5471 1.1970 0.3051 0.053 Uiso 1 1 calc R . .
C46 C 0.6289(2) 1.1131(3) 0.33398(9) 0.0456(9) Uani 1 1 d . . .
H46A H 0.6220 1.1450 0.3564 0.055 Uiso 1 1 calc R . .
C47 C 0.6831(2) 1.0343(3) 0.33144(9) 0.0418(8) Uani 1 1 d . . .
H47A H 0.7136 1.0116 0.3523 0.050 Uiso 1 1 calc R . .
C48 C 0.69284(19) 0.9887(2) 0.29861(8) 0.0339(7) Uani 1 1 d . . .
H48A H 0.7291 0.9338 0.2977 0.041 Uiso 1 1 calc R . .
C49 C 0.77088(18) 1.0316(2) 0.21763(7) 0.0250(6) Uani 1 1 d . . .
C50 C 0.79490(18) 1.1206(2) 0.23270(7) 0.0264(7) Uani 1 1 d . . .
H50A H 0.7595 1.1489 0.2501 0.032 Uiso 1 1 calc R . .
C51 C 0.86836(18) 1.1697(2) 0.22339(7) 0.0293(7) Uani 1 1 d . . .
H51A H 0.8815 1.2306 0.2342 0.035 Uiso 1 1 calc R . .
C52 C 0.92203(19) 1.1305(2) 0.19860(8) 0.0334(7) Uani 1 1 d . . .
H52A H 0.9718 1.1642 0.1918 0.040 Uiso 1 1 calc R . .
C53 C 0.90200(19) 1.0411(2) 0.18373(8) 0.0334(7) Uani 1 1 d . . .
H53A H 0.9390 1.0123 0.1670 0.040 Uiso 1 1 calc R . .
C54 C 0.82834(19) 0.9934(2) 0.19303(8) 0.0312(7) Uani 1 1 d . . .
H54A H 0.8161 0.9322 0.1823 0.037 Uiso 1 1 calc R . .
C55 C 0.69691(19) 0.8577(2) 0.23181(7) 0.0264(7) Uani 1 1 d . . .
C56 C 0.7756(2) 0.8170(2) 0.24175(8) 0.0322(7) Uani 1 1 d . . .
H56A H 0.8231 0.8590 0.2450 0.039 Uiso 1 1 calc R . .
C57 C 0.7878(2) 0.7183(2) 0.24709(8) 0.0382(8) Uani 1 1 d . . .
H57A H 0.8426 0.6945 0.2539 0.046 Uiso 1 1 calc R . .
C58 C 0.7206(2) 0.6545(2) 0.24250(8) 0.0414(9) Uani 1 1 d . . .
H58A H 0.7284 0.5869 0.2460 0.050 Uiso 1 1 calc R . .
C59 C 0.6418(2) 0.6917(2) 0.23271(9) 0.0427(9) Uani 1 1 d . . .
H59A H 0.5947 0.6491 0.2296 0.051 Uiso 1 1 calc R . .
C60 C 0.6305(2) 0.7907(2) 0.22741(8) 0.0340(7) Uani 1 1 d . . .
H60A H 0.5755 0.8139 0.2205 0.041 Uiso 1 1 calc R . .
B2 B 0.0715(2) 0.7270(3) 0.07610(9) 0.0294(8) Uani 1 1 d . . .
C61 C -0.00393(19) 0.7670(2) 0.04818(7) 0.0292(7) Uani 1 1 d . . .
C62 C 0.0025(2) 0.8485(2) 0.02573(8) 0.0348(8) Uani 1 1 d . . .
H62A H 0.0541 0.8843 0.0262 0.042 Uiso 1 1 calc R . .
C63 C -0.0638(2) 0.8786(2) 0.00290(8) 0.0409(9) Uani 1 1 d . . .
H63A H -0.0564 0.9340 -0.0119 0.049 Uiso 1 1 calc R . .
C64 C -0.1399(2) 0.8298(2) 0.00133(8) 0.0405(9) Uani 1 1 d . . .
H64A H -0.1853 0.8511 -0.0142 0.049 Uiso 1 1 calc R . .
C65 C -0.1493(2) 0.7486(2) 0.02291(8) 0.0375(8) Uani 1 1 d . . .
H65A H -0.2015 0.7139 0.0224 0.045 Uiso 1 1 calc R . .
C66 C -0.08213(19) 0.7183(2) 0.04517(8) 0.0318(7) Uani 1 1 d . . .
H66A H -0.0895 0.6614 0.0592 0.038 Uiso 1 1 calc R . .
C67 C 0.04474(19) 0.7421(2) 0.11838(8) 0.0304(7) Uani 1 1 d . . .
C68 C -0.0374(2) 0.7594(2) 0.13003(8) 0.0319(7) Uani 1 1 d . . .
H68A H -0.0820 0.7683 0.1125 0.038 Uiso 1 1 calc R . .
C69 C -0.0569(2) 0.7641(2) 0.16647(8) 0.0374(8) Uani 1 1 d . . .
H69A H -0.1138 0.7765 0.1731 0.045 Uiso 1 1 calc R . .
C70 C 0.0050(2) 0.7513(2) 0.19273(9) 0.0437(9) Uani 1 1 d . . .
H70A H -0.0083 0.7535 0.2175 0.052 Uiso 1 1 calc R . .
C71 C 0.0878(2) 0.7348(3) 0.18220(9) 0.0500(10) Uani 1 1 d . . .
H71A H 0.1319 0.7261 0.2000 0.060 Uiso 1 1 calc R . .
C72 C 0.1067(2) 0.7310(2) 0.14603(8) 0.0409(8) Uani 1 1 d . . .
H72A H 0.1640 0.7205 0.1397 0.049 Uiso 1 1 calc R . .
C73 C 0.1623(2) 0.7845(2) 0.07082(8) 0.0332(7) Uani 1 1 d . . .
C74 C 0.1719(2) 0.8830(3) 0.07923(11) 0.0572(11) Uani 1 1 d . . .
H74A H 0.1237 0.9177 0.0871 0.069 Uiso 1 1 calc R . .
C75 C 0.2485(3) 0.9323(3) 0.07663(12) 0.0704(13) Uani 1 1 d . . .
H75A H 0.2515 0.9994 0.0823 0.085 Uiso 1 1 calc R . .
C76 C 0.3201(3) 0.8840(3) 0.06588(10) 0.0597(11) Uani 1 1 d . . .
H76A H 0.3727 0.9172 0.0643 0.072 Uiso 1 1 calc R . .
C77 C 0.3146(2) 0.7872(3) 0.05752(9) 0.0462(9) Uani 1 1 d . . .
H77A H 0.3637 0.7529 0.0503 0.055 Uiso 1 1 calc R . .
C78 C 0.2367(2) 0.7396(2) 0.05962(8) 0.0362(8) Uani 1 1 d . . .
H78A H 0.2341 0.6731 0.0531 0.043 Uiso 1 1 calc R . .
C79 C 0.08564(17) 0.6108(2) 0.06808(7) 0.0257(6) Uani 1 1 d . . .
C80 C 0.10448(18) 0.5417(2) 0.09478(8) 0.0302(7) Uani 1 1 d . . .
H80A H 0.1054 0.5613 0.1193 0.036 Uiso 1 1 calc R . .
C81 C 0.12200(19) 0.4451(2) 0.08672(8) 0.0339(7) Uani 1 1 d . . .
H81A H 0.1344 0.4006 0.1057 0.041 Uiso 1 1 calc R . .
C82 C 0.12141(18) 0.4136(2) 0.05136(8) 0.0324(7) Uani 1 1 d . . .
H82A H 0.1340 0.3481 0.0458 0.039 Uiso 1 1 calc R . .
C83 C 0.10212(18) 0.4792(2) 0.02432(8) 0.0313(7) Uani 1 1 d . . .
H83A H 0.1010 0.4589 -0.0002 0.038 Uiso 1 1 calc R . .
C84 C 0.08425(19) 0.5751(2) 0.03286(8) 0.0301(7) Uani 1 1 d . . .
H84A H 0.0704 0.6186 0.0137 0.036 Uiso 1 1 calc R . .
H1 H 0.726(2) 0.137(2) 0.1072(9) 0.049(10) Uiso 1 1 d . . .
H2 H 0.6546(19) 0.157(2) 0.1293(8) 0.028(9) Uiso 1 1 d . . .
H3 H 0.8052(19) 0.182(2) 0.1492(7) 0.025(8) Uiso 1 1 d . . .
H4 H 0.731(2) 0.199(2) 0.1710(9) 0.040(9) Uiso 1 1 d . . .

loop_
_atom_site_aniso_label
_atom_site_aniso_U_11
_atom_site_aniso_U_22
_atom_site_aniso_U_33
_atom_site_aniso_U_23
_atom_site_aniso_U_13
_atom_site_aniso_U_12
Fe1 0.0181(2) 0.0194(2) 0.0189(2) -0.00063(16) 0.00105(16) 0.00129(16)
P1 0.0230(4) 0.0204(4) 0.0234(4) -0.0002(3) 0.0009(3) 0.0000(3)
P2 0.0201(4) 0.0246(4) 0.0201(4) 0.0010(3) 0.0018(3) 0.0025(3)
P3 0.0221(4) 0.0239(4) 0.0239(4) -0.0019(3) 0.0039(3) 0.0020(3)
P4 0.0207(4) 0.0294(4) 0.0225(4) -0.0002(3) -0.0014(3) 0.0053(3)
N1 0.0236(14) 0.0234(14) 0.0294(14) -0.0038(11) 0.0042(12) -0.0017(11)
N2 0.0234(14) 0.0259(14) 0.0231(14) 0.0003(11) 0.0020(11) 0.0026(11)
C1 0.0258(16) 0.0251(16) 0.0323(16) 0.0017(13) 0.0023(13) -0.0018(13)
C2 0.0225(15) 0.0266(16) 0.0234(15) 0.0062(12) 0.0018(12) 0.0043(12)
C3 0.0261(16) 0.0292(17) 0.0364(17) -0.0013(13) 0.0053(14) 0.0086(13)
C4 0.0228(16) 0.0371(18) 0.0337(17) 0.0026(14) 0.0018(13) 0.0070(14)
C5 0.0266(16) 0.0284(17) 0.0253(15) 0.0019(12) -0.0025(13) -0.0018(13)
C6 0.041(2) 0.0327(18) 0.0359(18) -0.0047(14) -0.0078(15) -0.0039(15)
C7 0.045(2) 0.048(2) 0.0316(18) -0.0013(16) -0.0092(16) -0.0041(17)
O1 0.0341(13) 0.0546(15) 0.0435(14) 0.0052(12) -0.0056(11) 0.0010(11)
C8 0.041(2) 0.119(4) 0.061(3) 0.031(3) 0.002(2) 0.022(2)
C9 0.0319(17) 0.0227(16) 0.0316(16) -0.0004(13) 0.0013(13) 0.0021(13)
C10 0.0390(19) 0.0282(17) 0.0391(18) 0.0033(14) 0.0035(15) 0.0031(14)
C11 0.054(2) 0.0288(19) 0.060(2) 0.0065(17) -0.0002(19) 0.0101(17)
O2 0.0567(17) 0.0464(16) 0.0764(19) 0.0133(14) -0.0043(14) 0.0136(13)
C12 0.048(3) 0.052(3) 0.143(5) 0.000(3) -0.004(3) 0.011(2)
C13 0.0197(15) 0.0252(15) 0.0239(15) 0.0029(12) 0.0029(12) 0.0059(12)
C14 0.0279(17) 0.047(2) 0.0287(17) 0.0030(14) 0.0052(14) 0.0112(15)
C15 0.0281(19) 0.070(3) 0.0346(19) -0.0061(17) -0.0021(15) 0.0173(17)
O3 0.0534(17) 0.088(2) 0.0571(17) 0.0034(15) -0.0052(14) 0.0231(15)
C16 0.064(3) 0.193(6) 0.070(3) 0.060(4) 0.004(3) 0.065(4)
C17 0.0287(17) 0.0339(17) 0.0214(15) -0.0012(13) 0.0014(13) 0.0064(13)
C18 0.043(2) 0.0363(19) 0.0295(17) -0.0040(14) -0.0046(15) 0.0020(15)
C19 0.047(2) 0.0332(18) 0.0291(17) -0.0074(14) 0.0023(15) 0.0030(15)
O4 0.0508(14) 0.0279(12) 0.0270(11) -0.0043(9) 0.0088(10) 0.0082(10)
C20 0.072(3) 0.0302(19) 0.0370(19) -0.0001(15) 0.0075(18) 0.0124(18)
C21 0.0312(17) 0.0284(17) 0.0260(15) -0.0062(13) 0.0057(13) 0.0008(13)
C22 0.057(2) 0.0336(19) 0.0272(17) 0.0018(14) 0.0007(16) -0.0073(16)
C23 0.056(2) 0.046(2) 0.0262(17) -0.0016(15) 0.0059(16) -0.0006(18)
O5 0.0511(15) 0.0487(15) 0.0318(12) -0.0060(11) -0.0046(11) -0.0030(12)
C24 0.065(3) 0.067(3) 0.044(2) -0.018(2) -0.018(2) 0.008(2)
C25 0.0270(17) 0.0352(18) 0.0325(17) -0.0065(14) 0.0094(13) -0.0045(14)
C26 0.0333(19) 0.049(2) 0.052(2) -0.0074(17) 0.0190(16) -0.0040(16)
C27 0.0255(18) 0.037(2) 0.083(3) 0.0003(19) 0.0191(18) -0.0049(15)
O6 0.0390(15) 0.0577(17) 0.0753(19) 0.0094(14) -0.0057(13) -0.0075(13)
C28 0.051(3) 0.087(4) 0.102(4) 0.004(3) -0.025(3) -0.008(2)
C29 0.0245(16) 0.0374(18) 0.0240(15) 0.0038(13) -0.0005(13) 0.0092(13)
C30 0.0323(18) 0.043(2) 0.0329(18) 0.0074(15) -0.0008(14) 0.0116(15)
C31 0.0316(18) 0.0400(19) 0.0371(18) 0.0105(15) -0.0021(14) 0.0101(15)
O7 0.0362(13) 0.0555(15) 0.0286(12) 0.0049(11) 0.0011(10) -0.0046(11)
C32 0.0321(19) 0.063(2) 0.0374(19) 0.0048(17) 0.0036(15) 0.0100(17)
C33 0.0265(17) 0.048(2) 0.0289(17) -0.0060(15) -0.0076(14) 0.0074(15)
C34 0.0305(19) 0.051(2) 0.049(2) -0.0150(17) -0.0024(16) -0.0046(16)
C35 0.032(3) 0.103(4) 0.080(6) -0.073(4) 0.015(3) -0.001(3)
O8 0.055(3) 0.046(2) 0.052(2) -0.0102(18) -0.0194(19) 0.0034(18)
C36 0.077(5) 0.074(5) 0.081(5) -0.015(4) -0.045(4) -0.012(4)
C35A 0.032(3) 0.103(4) 0.080(6) -0.073(4) 0.015(3) -0.001(3)
O8A 0.033(5) 0.046(5) 0.044(5) -0.005(4) -0.006(4) -0.019(4)
C36A 0.063(10) 0.051(10) 0.077(11) 0.008(8) -0.031(8) -0.023(8)
B1 0.0263(19) 0.0261(18) 0.0306(18) 0.0038(15) 0.0032(15) -0.0009(15)
C37 0.0315(18) 0.0226(16) 0.0359(17) 0.0086(13) -0.0015(14) -0.0060(13)
C38 0.0316(19) 0.052(2) 0.046(2) 0.0164(17) -0.0016(16) -0.0085(16)
C39 0.0302(19) 0.057(2) 0.069(3) 0.022(2) -0.0074(19) -0.0091(17)
C40 0.049(2) 0.046(2) 0.056(2) 0.0120(18) -0.0208(19) -0.0146(18)
C41 0.057(2) 0.037(2) 0.0369(19) 0.0000(15) -0.0092(17) -0.0123(17)
C42 0.0382(19) 0.0273(17) 0.0365(18) -0.0001(14) -0.0055(15) -0.0063(14)
C43 0.0256(16) 0.0255(16) 0.0317(16) 0.0063(13) 0.0071(13) -0.0073(13)
C44 0.0359(19) 0.0330(18) 0.0435(19) 0.0062(15) 0.0097(15) 0.0018(15)
C45 0.047(2) 0.0340(19) 0.052(2) 0.0042(17) 0.0199(18) 0.0055(16)
C46 0.054(2) 0.046(2) 0.038(2) -0.0069(17) 0.0216(18) -0.0073(18)
C47 0.043(2) 0.050(2) 0.0327(18) 0.0014(16) 0.0038(16) -0.0032(17)
C48 0.0330(18) 0.0341(18) 0.0346(18) 0.0020(14) 0.0036(14) -0.0008(14)
C49 0.0274(16) 0.0275(16) 0.0199(14) 0.0067(12) -0.0010(12) 0.0015(13)
C50 0.0292(17) 0.0293(17) 0.0205(15) 0.0043(12) 0.0003(12) -0.0014(13)
C51 0.0325(17) 0.0322(17) 0.0228(15) 0.0020(13) -0.0050(13) -0.0075(14)
C52 0.0234(17) 0.043(2) 0.0334(17) 0.0117(15) -0.0018(14) -0.0071(14)
C53 0.0295(17) 0.0405(19) 0.0307(17) 0.0062(14) 0.0063(14) 0.0041(15)
C54 0.0336(18) 0.0286(17) 0.0314(17) 0.0014(13) 0.0015(14) -0.0007(14)
C55 0.0325(17) 0.0255(16) 0.0213(15) 0.0025(12) 0.0021(13) -0.0032(13)
C56 0.0377(19) 0.0278(17) 0.0310(17) 0.0005(13) -0.0007(14) -0.0034(14)
C57 0.044(2) 0.0353(19) 0.0346(18) 0.0020(15) -0.0022(15) 0.0060(16)
C58 0.066(3) 0.0234(18) 0.0350(18) 0.0019(14) 0.0036(17) 0.0016(17)
C59 0.050(2) 0.0302(19) 0.048(2) -0.0001(15) 0.0039(17) -0.0128(16)
C60 0.0352(18) 0.0316(18) 0.0353(18) 0.0029(14) 0.0027(14) -0.0021(14)
B2 0.031(2) 0.0302(19) 0.0270(18) -0.0023(15) 0.0007(15) -0.0009(15)
C61 0.0392(18) 0.0253(16) 0.0234(15) -0.0054(13) 0.0063(13) 0.0043(14)
C62 0.046(2) 0.0275(17) 0.0313(17) -0.0001(14) 0.0100(15) 0.0066(15)
C63 0.064(2) 0.0316(19) 0.0283(17) 0.0027(14) 0.0137(17) 0.0189(18)
C64 0.053(2) 0.042(2) 0.0265(17) -0.0059(15) -0.0036(16) 0.0245(18)
C65 0.0379(19) 0.039(2) 0.0350(18) -0.0092(15) -0.0034(15) 0.0047(15)
C66 0.0380(19) 0.0287(17) 0.0287(16) -0.0022(13) -0.0005(14) 0.0028(14)
C67 0.0359(18) 0.0242(16) 0.0310(17) -0.0031(13) 0.0002(14) -0.0013(13)
C68 0.0374(19) 0.0265(17) 0.0317(17) -0.0031(13) -0.0016(14) 0.0050(14)
C69 0.044(2) 0.0330(18) 0.0355(18) -0.0059(14) 0.0098(16) 0.0016(15)
C70 0.057(2) 0.050(2) 0.0244(17) -0.0075(15) 0.0051(17) -0.0050(18)
C71 0.050(2) 0.069(3) 0.0310(19) -0.0066(18) -0.0098(17) -0.0069(19)
C72 0.0370(19) 0.053(2) 0.0327(18) -0.0072(16) -0.0007(15) -0.0034(16)
C73 0.0377(19) 0.0334(18) 0.0286(17) -0.0002(14) 0.0015(14) -0.0050(15)
C74 0.053(2) 0.044(2) 0.076(3) -0.018(2) 0.014(2) -0.0111(19)
C75 0.070(3) 0.053(3) 0.089(3) -0.028(2) 0.016(3) -0.028(2)
C76 0.050(3) 0.079(3) 0.049(2) -0.007(2) -0.004(2) -0.032(2)
C77 0.034(2) 0.066(3) 0.039(2) 0.0012(18) -0.0042(16) -0.0057(18)
C78 0.0348(19) 0.041(2) 0.0326(17) 0.0025(15) -0.0061(15) -0.0039(15)
C79 0.0197(15) 0.0299(17) 0.0277(16) -0.0004(13) 0.0020(12) -0.0010(12)
C80 0.0273(17) 0.0345(18) 0.0289(16) -0.0003(13) 0.0036(13) 0.0001(14)
C81 0.0307(18) 0.0358(19) 0.0353(18) 0.0076(14) 0.0045(14) 0.0060(14)
C82 0.0263(17) 0.0277(17) 0.0436(19) 0.0010(14) 0.0094(14) -0.0004(13)
C83 0.0303(17) 0.0352(18) 0.0288(16) -0.0049(14) 0.0048(13) -0.0017(14)
C84 0.0345(18) 0.0280(17) 0.0280(16) 0.0026(13) 0.0027(14) 0.0012(14)

loop_
_atom_type_symbol
_atom_type_description
_atom_type_scat_dispersion_real
_atom_type_scat_dispersion_imag
_atom_type_scat_source
C C 0.0033 0.0016 'International Tables Vol C Tables 4.2.6.8 and 6.1.1.4'
H H 0.0000 0.0000 'International Tables Vol C Tables 4.2.6.8 and 6.1.1.4'
B B 0.0013 0.0007 'International Tables Vol C Tables 4.2.6.8 and 6.1.1.4'
N N 0.0061 0.0033 'International Tables Vol C Tables 4.2.6.8 and 6.1.1.4'
P P 0.1023 0.0942 'International Tables Vol C Tables 4.2.6.8 and 6.1.1.4'
Fe Fe 0.3463 0.8444 'International Tables Vol C Tables 4.2.6.8 and 6.1.1.4'
O O 0.0106 0.0060 'International Tables Vol C Tables 4.2.6.8 and 6.1.1.4'

loop_
_geom_angle_atom_site_label_1
_geom_angle_atom_site_label_2
_geom_angle_atom_site_label_3
_geom_angle
N1 Fe1 N2 42.28(10)
N1 Fe1 P1 146.91(8)
N2 Fe1 P1 105.23(7)
N1 Fe1 P4 109.49(8)
N2 Fe1 P4 151.28(7)
P1 Fe1 P4 103.37(3)
N1 Fe1 P2 90.57(8)
N2 Fe1 P2 91.93(8)
P1 Fe1 P2 83.44(3)
P4 Fe1 P2 93.83(3)
N1 Fe1 P3 93.66(8)
N2 Fe1 P3 91.38(8)
P1 Fe1 P3 93.13(3)
P4 Fe1 P3 84.52(3)
P2 Fe1 P3 175.76(3)
C5 P1 C9 101.78(13)
C5 P1 C1 101.35(13)
C9 P1 C1 102.53(13)
C5 P1 Fe1 109.01(9)
C9 P1 Fe1 127.14(10)
C1 P1 Fe1 111.83(9)
C2 P2 C17 102.37(13)
C2 P2 C13 102.49(13)
C17 P2 C13 104.83(13)
C2 P2 Fe1 108.93(9)
C17 P2 Fe1 122.80(10)
C13 P2 Fe1 113.14(9)
C3 P3 C21 102.01(13)
C3 P3 C25 104.05(14)
C21 P3 C25 102.52(13)
C3 P3 Fe1 108.13(10)
C21 P3 Fe1 124.17(10)
C25 P3 Fe1 113.76(9)
C33 P4 C29 96.92(14)
C33 P4 C4 100.19(14)
C29 P4 C4 105.72(13)
C33 P4 Fe1 118.68(10)
C29 P4 Fe1 121.91(10)
C4 P4 Fe1 110.51(10)
N2 N1 Fe1 69.36(14)
N2 N1 H1 109(2)
Fe1 N1 H1 124(2)
N2 N1 H2 110(2)
Fe1 N1 H2 126(2)
H1 N1 H2 107(3)
N1 N2 Fe1 68.37(14)
N1 N2 H3 109.8(17)
Fe1 N2 H3 124.7(17)
N1 N2 H4 108(2)
Fe1 N2 H4 125(2)
H3 N2 H4 108(3)
C2 C1 P1 112.19(19)
C2 C1 H1B 109.2
P1 C1 H1B 109.2
C2 C1 H1C 109.2
P1 C1 H1C 109.2
H1B C1 H1C 107.9
C1 C2 P2 108.85(18)
C1 C2 H2B 109.9
P2 C2 H2B 109.9
C1 C2 H2C 109.9
P2 C2 H2C 109.9
H2B C2 H2C 108.3
C4 C3 P3 109.0(2)
C4 C3 H3A 109.9
P3 C3 H3A 109.9
C4 C3 H3B 109.9
P3 C3 H3B 109.9
H3A C3 H3B 108.3
C3 C4 P4 112.4(2)
C3 C4 H4A 109.1
P4 C4 H4A 109.1
C3 C4 H4B 109.1
P4 C4 H4B 109.1
H4A C4 H4B 107.9
C6 C5 P1 117.4(2)
C6 C5 H5A 107.9
P1 C5 H5A 107.9
C6 C5 H5B 107.9
P1 C5 H5B 107.9
H5A C5 H5B 107.2
C7 C6 C5 111.1(3)
C7 C6 H6A 109.4
C5 C6 H6A 109.4
C7 C6 H6B 109.4
C5 C6 H6B 109.4
H6A C6 H6B 108.0
O1 C7 C6 113.6(3)
O1 C7 H7A 108.9
C6 C7 H7A 108.9
O1 C7 H7B 108.9
C6 C7 H7B 108.9
H7A C7 H7B 107.7
C8 O1 C7 112.7(3)
O1 C8 H8A 109.5
O1 C8 H8B 109.5
H8A C8 H8B 109.5
O1 C8 H8C 109.5
H8A C8 H8C 109.5
H8B C8 H8C 109.5
C10 C9 P1 117.3(2)
C10 C9 H9A 108.0
P1 C9 H9A 108.0
C10 C9 H9B 108.0
P1 C9 H9B 108.0
H9A C9 H9B 107.2
C9 C10 C11 112.1(3)
C9 C10 H10A 109.2
C11 C10 H10A 109.2
C9 C10 H10B 109.2
C11 C10 H10B 109.2
H10A C10 H10B 107.9
O2 C11 C10 112.1(3)
O2 C11 H11A 109.2
C10 C11 H11A 109.2
O2 C11 H11B 109.2
C10 C11 H11B 109.2
H11A C11 H11B 107.9
C11 O2 C12 112.4(3)
O2 C12 H12A 109.5
O2 C12 H12B 109.5
H12A C12 H12B 109.5
O2 C12 H12C 109.5
H12A C12 H12C 109.5
H12B C12 H12C 109.5
C14 C13 P2 117.27(19)
C14 C13 H13A 108.0
P2 C13 H13A 108.0
C14 C13 H13B 108.0
P2 C13 H13B 108.0
H13A C13 H13B 107.2
C15 C14 C13 112.4(2)
C15 C14 H14A 109.1
C13 C14 H14A 109.1
C15 C14 H14B 109.1
C13 C14 H14B 109.1
H14A C14 H14B 107.9
O3 C15 C14 109.6(3)
O3 C15 H15A 109.8
C14 C15 H15A 109.8
O3 C15 H15B 109.8
C14 C15 H15B 109.8
H15A C15 H15B 108.2
C15 O3 C16 109.8(3)
O3 C16 H16A 109.5
O3 C16 H16B 109.5
H16A C16 H16B 109.5
O3 C16 H16C 109.5
H16A C16 H16C 109.5
H16B C16 H16C 109.5
C18 C17 P2 119.9(2)
C18 C17 H17A 107.3
P2 C17 H17A 107.3
C18 C17 H17B 107.3
P2 C17 H17B 107.3
H17A C17 H17B 106.9
C19 C18 C17 118.3(3)
C19 C18 H18A 107.7
C17 C18 H18A 107.7
C19 C18 H18B 107.7
C17 C18 H18B 107.7
H18A C18 H18B 107.1
O4 C19 C18 110.7(2)
O4 C19 H19A 109.5
C18 C19 H19A 109.5
O4 C19 H19B 109.5
C18 C19 H19B 109.5
H19A C19 H19B 108.1
C19 O4 C20 111.1(2)
O4 C20 H20A 109.5
O4 C20 H20B 109.5
H20A C20 H20B 109.5
O4 C20 H20C 109.5
H20A C20 H20C 109.5
H20B C20 H20C 109.5
C22 C21 P3 114.0(2)
C22 C21 H21A 108.7
P3 C21 H21A 108.7
C22 C21 H21B 108.7
P3 C21 H21B 108.7
H21A C21 H21B 107.6
C23 C22 C21 113.7(3)
C23 C22 H22A 108.8
C21 C22 H22A 108.8
C23 C22 H22B 108.8
C21 C22 H22B 108.8
H22A C22 H22B 107.7
O5 C23 C22 108.5(3)
O5 C23 H23A 110.0
C22 C23 H23A 110.0
O5 C23 H23B 110.0
C22 C23 H23B 110.0
H23A C23 H23B 108.4
C23 O5 C24 112.0(3)
O5 C24 H24A 109.5
O5 C24 H24B 109.5
H24A C24 H24B 109.5
O5 C24 H24C 109.5
H24A C24 H24C 109.5
H24B C24 H24C 109.5
C26 C25 P3 117.2(2)
C26 C25 H25A 108.0
P3 C25 H25A 108.0
C26 C25 H25B 108.0
P3 C25 H25B 108.0
H25A C25 H25B 107.3
C27 C26 C25 111.4(3)
C27 C26 H26A 109.3
C25 C26 H26A 109.3
C27 C26 H26B 109.3
C25 C26 H26B 109.3
H26A C26 H26B 108.0
O6 C27 C26 108.8(3)
O6 C27 H27A 109.9
C26 C27 H27A 109.9
O6 C27 H27B 109.9
C26 C27 H27B 109.9
H27A C27 H27B 108.3
C27 O6 C28 112.6(3)
O6 C28 H28A 109.5
O6 C28 H28B 109.5
H28A C28 H28B 109.5
O6 C28 H28C 109.5
H28A C28 H28C 109.5
H28B C28 H28C 109.5
C30 C29 P4 118.0(2)
C30 C29 H29A 107.8
P4 C29 H29A 107.8
C30 C29 H29B 107.8
P4 C29 H29B 107.8
H29A C29 H29B 107.1
C31 C30 C29 111.3(2)
C31 C30 H30A 109.4
C29 C30 H30A 109.4
C31 C30 H30B 109.4
C29 C30 H30B 109.4
H30A C30 H30B 108.0
O7 C31 C30 107.6(3)
O7 C31 H31A 110.2
C30 C31 H31A 110.2
O7 C31 H31B 110.2
C30 C31 H31B 110.2
H31A C31 H31B 108.5
C31 O7 C32 112.1(2)
O7 C32 H32A 109.5
O7 C32 H32B 109.5
H32A C32 H32B 109.5
O7 C32 H32C 109.5
H32A C32 H32C 109.5
H32B C32 H32C 109.5
C34 C33 P4 117.1(2)
C34 C33 H33A 108.0
P4 C33 H33A 108.0
C34 C33 H33B 108.0
P4 C33 H33B 108.0
H33A C33 H33B 107.3
C35A C34 C35 11.3(7)
C35A C34 C33 108.0(8)
C35 C34 C33 115.7(5)
C35A C34 H34A 104.7
C35 C34 H34A 108.4
C33 C34 H34A 108.4
C35A C34 H34B 119.5
C35 C34 H34B 108.4
C33 C34 H34B 108.4
H34A C34 H34B 107.4
O8 C35 C34 116.9(7)
O8 C35 H35A 108.1
C34 C35 H35A 108.1
O8 C35 H35B 108.1
C34 C35 H35B 108.1
H35A C35 H35B 107.3
C35 O8 C36 115.3(6)
O8 C36 H36A 109.5
O8 C36 H36B 109.5
H36A C36 H36B 109.5
O8 C36 H36C 109.5
H36A C36 H36C 109.5
H36B C36 H36C 109.5
O8A C35A C34 105.8(15)
O8A C35A H35C 110.6
C34 C35A H35C 110.6
O8A C35A H35D 110.6
C34 C35A H35D 110.6
H35C C35A H35D 108.7
C35A O8A C36A 114.3(14)
O8A C36A H36D 109.5
O8A C36A H36E 109.5
H36D C36A H36E 109.5
O8A C36A H36F 109.5
H36D C36A H36F 109.5
H36E C36A H36F 109.5
C43 B1 C55 109.2(2)
C43 B1 C37 113.7(2)
C55 B1 C37 107.2(2)
C43 B1 C49 106.4(2)
C55 B1 C49 110.8(2)
C37 B1 C49 109.5(2)
C38 C37 C42 113.9(3)
C38 C37 B1 124.1(3)
C42 C37 B1 121.7(3)
C39 C38 C37 123.2(3)
C39 C38 H38A 118.4
C37 C38 H38A 118.4
C40 C39 C38 120.9(3)
C40 C39 H39A 119.6
C38 C39 H39A 119.6
C39 C40 C41 118.4(3)
C39 C40 H40A 120.8
C41 C40 H40A 120.8
C40 C41 C42 120.0(3)
C40 C41 H41A 120.0
C42 C41 H41A 120.0
C41 C42 C37 123.7(3)
C41 C42 H42A 118.1
C37 C42 H42A 118.1
C44 C43 C48 114.5(3)
C44 C43 B1 125.1(3)
C48 C43 B1 119.7(3)
C45 C44 C43 122.9(3)
C45 C44 H44A 118.5
C43 C44 H44A 118.5
C46 C45 C44 120.5(3)
C46 C45 H45A 119.7
C44 C45 H45A 119.7
C45 C46 C47 118.9(3)
C45 C46 H46A 120.6
C47 C46 H46A 120.6
C48 C47 C46 120.0(3)
C48 C47 H47A 120.0
C46 C47 H47A 120.0
C47 C48 C43 123.1(3)
C47 C48 H48A 118.4
C43 C48 H48A 118.4
C50 C49 C54 114.7(3)
C50 C49 B1 122.9(3)
C54 C49 B1 122.4(3)
C51 C50 C49 123.1(3)
C51 C50 H50A 118.5
C49 C50 H50A 118.5
C52 C51 C50 120.3(3)
C52 C51 H51A 119.9
C50 C51 H51A 119.9
C51 C52 C53 118.7(3)
C51 C52 H52A 120.7
C53 C52 H52A 120.7
C52 C53 C54 120.5(3)
C52 C53 H53A 119.8
C54 C53 H53A 119.8
C53 C54 C49 122.8(3)
C53 C54 H54A 118.6
C49 C54 H54A 118.6
C56 C55 C60 114.6(3)
C56 C55 B1 123.4(3)
C60 C55 B1 121.9(3)
C57 C56 C55 123.3(3)
C57 C56 H56A 118.4
C55 C56 H56A 118.4
C58 C57 C56 120.4(3)
C58 C57 H57A 119.8
C56 C57 H57A 119.8
C59 C58 C57 118.3(3)
C59 C58 H58A 120.9
C57 C58 H58A 120.9
C58 C59 C60 120.8(3)
C58 C59 H59A 119.6
C60 C59 H59A 119.6
C59 C60 C55 122.7(3)
C59 C60 H60A 118.7
C55 C60 H60A 118.7
C61 B2 C79 108.1(2)
C61 B2 C67 110.9(2)
C79 B2 C67 109.5(2)
C61 B2 C73 112.0(2)
C79 B2 C73 109.0(2)
C67 B2 C73 107.3(2)
C66 C61 C62 114.5(3)
C66 C61 B2 120.2(3)
C62 C61 B2 125.3(3)
C63 C62 C61 122.4(3)
C63 C62 H62A 118.8
C61 C62 H62A 118.8
C64 C63 C62 121.2(3)
C64 C63 H63A 119.4
C62 C63 H63A 119.4
C63 C64 C65 118.6(3)
C63 C64 H64A 120.7
C65 C64 H64A 120.7
C66 C65 C64 119.8(3)
C66 C65 H65A 120.1
C64 C65 H65A 120.1
C65 C66 C61 123.6(3)
C65 C66 H66A 118.2
C61 C66 H66A 118.2
C68 C67 C72 114.9(3)
C68 C67 B2 125.5(3)
C72 C67 B2 119.4(3)
C67 C68 C69 122.6(3)
C67 C68 H68A 118.7
C69 C68 H68A 118.7
C70 C69 C68 120.7(3)
C70 C69 H69A 119.6
C68 C69 H69A 119.6
C69 C70 C71 118.3(3)
C69 C70 H70A 120.8
C71 C70 H70A 120.8
C72 C71 C70 120.6(3)
C72 C71 H71A 119.7
C70 C71 H71A 119.7
C71 C72 C67 122.8(3)
C71 C72 H72A 118.6
C67 C72 H72A 118.6
C78 C73 C74 114.2(3)
C78 C73 B2 123.8(3)
C74 C73 B2 121.9(3)
C75 C74 C73 123.2(4)
C75 C74 H74A 118.4
C73 C74 H74A 118.4
C76 C75 C74 120.0(4)
C76 C75 H75A 120.0
C74 C75 H75A 120.0
C77 C76 C75 119.3(4)
C77 C76 H76A 120.3
C75 C76 H76A 120.3
C76 C77 C78 119.7(4)
C76 C77 H77A 120.2
C78 C77 H77A 120.2
C77 C78 C73 123.5(3)
C77 C78 H78A 118.3
C73 C78 H78A 118.3
C84 C79 C80 114.8(3)
C84 C79 B2 120.9(3)
C80 C79 B2 124.2(3)
C81 C80 C79 122.6(3)
C81 C80 H80A 118.7
C79 C80 H80A 118.7
C82 C81 C80 120.5(3)
C82 C81 H81A 119.7
C80 C81 H81A 119.7
C83 C82 C81 118.7(3)
C83 C82 H82A 120.7
C81 C82 H82A 120.7
C82 C83 C84 120.0(3)
C82 C83 H83A 120.0
C84 C83 H83A 120.0
C83 C84 C79 123.4(3)
C83 C84 H84A 118.3
C79 C84 H84A 118.3

loop_
_geom_bond_atom_site_label_1
_geom_bond_atom_site_label_2
_geom_bond_distance
Fe1 N1 1.993(2)
Fe1 N2 2.006(2)
Fe1 P1 2.2315(8)
Fe1 P4 2.2324(8)
Fe1 P2 2.2716(8)
Fe1 P3 2.2769(8)
P1 C5 1.835(3)
P1 C9 1.844(3)
P1 C1 1.857(3)
P2 C2 1.834(3)
P2 C17 1.841(3)
P2 C13 1.841(3)
P3 C3 1.822(3)
P3 C21 1.835(3)
P3 C25 1.839(3)
P4 C33 1.850(3)
P4 C29 1.852(3)
P4 C4 1.856(3)
N1 N2 1.442(3)
N1 H1 0.94(3)
N1 H2 0.85(3)
N2 H3 0.91(3)
N2 H4 0.89(3)
C1 C2 1.525(4)
C1 H1B 0.9900
C1 H1C 0.9900
C2 H2B 0.9900
C2 H2C 0.9900
C3 C4 1.523(4)
C3 H3A 0.9900
C3 H3B 0.9900
C4 H4A 0.9900
C4 H4B 0.9900
C5 C6 1.531(4)
C5 H5A 0.9900
C5 H5B 0.9900
C6 C7 1.527(4)
C6 H6A 0.9900
C6 H6B 0.9900
C7 O1 1.415(4)
C7 H7A 0.9900
C7 H7B 0.9900
O1 C8 1.410(4)
C8 H8A 0.9800
C8 H8B 0.9800
C8 H8C 0.9800
C9 C10 1.518(4)
C9 H9A 0.9900
C9 H9B 0.9900
C10 C11 1.520(4)
C10 H10A 0.9900
C10 H10B 0.9900
C11 O2 1.415(4)
C11 H11A 0.9900
C11 H11B 0.9900
O2 C12 1.427(4)
C12 H12A 0.9800
C12 H12B 0.9800
C12 H12C 0.9800
C13 C14 1.522(4)
C13 H13A 0.9900
C13 H13B 0.9900
C14 C15 1.506(4)
C14 H14A 0.9900
C14 H14B 0.9900
C15 O3 1.374(4)
C15 H15A 0.9900
C15 H15B 0.9900
O3 C16 1.448(5)
C16 H16A 0.9800
C16 H16B 0.9800
C16 H16C 0.9800
C17 C18 1.525(4)
C17 H17A 0.9900
C17 H17B 0.9900
C18 C19 1.498(4)
C18 H18A 0.9900
C18 H18B 0.9900
C19 O4 1.428(3)
C19 H19A 0.9900
C19 H19B 0.9900
O4 C20 1.432(4)
C20 H20A 0.9800
C20 H20B 0.9800
C20 H20C 0.9800
C21 C22 1.522(4)
C21 H21A 0.9900
C21 H21B 0.9900
C22 C23 1.509(4)
C22 H22A 0.9900
C22 H22B 0.9900
C23 O5 1.403(4)
C23 H23A 0.9900
C23 H23B 0.9900
O5 C24 1.420(4)
C24 H24A 0.9800
C24 H24B 0.9800
C24 H24C 0.9800
C25 C26 1.540(4)
C25 H25A 0.9900
C25 H25B 0.9900
C26 C27 1.523(5)
C26 H26A 0.9900
C26 H26B 0.9900
C27 O6 1.404(4)
C27 H27A 0.9900
C27 H27B 0.9900
O6 C28 1.425(4)
C28 H28A 0.9800
C28 H28B 0.9800
C28 H28C 0.9800
C29 C30 1.537(4)
C29 H29A 0.9900
C29 H29B 0.9900
C30 C31 1.514(4)
C30 H30A 0.9900
C30 H30B 0.9900
C31 O7 1.411(4)
C31 H31A 0.9900
C31 H31B 0.9900
O7 C32 1.423(4)
C32 H32A 0.9800
C32 H32B 0.9800
C32 H32C 0.9800
C33 C34 1.527(4)
C33 H33A 0.9900
C33 H33B 0.9900
C34 C35A 1.67(3)
C34 C35 1.450(9)
C34 H34A 0.9900
C34 H34B 0.9900
C35 O8 1.269(9)
C35 H35A 0.9900
C35 H35B 0.9900
O8 C36 1.426(6)
C36 H36A 0.9800
C36 H36B 0.9800
C36 H36C 0.9800
C35A O8A 1.314(18)
C35A H35C 0.9900
C35A H35D 0.9900
O8A C36A 1.416(12)
C36A H36D 0.9800
C36A H36E 0.9800
C36A H36F 0.9800
B1 C43 1.649(4)
B1 C55 1.649(4)
B1 C37 1.649(5)
B1 C49 1.663(4)
C37 C38 1.398(4)
C37 C42 1.401(4)
C38 C39 1.394(5)
C38 H38A 0.9500
C39 C40 1.369(5)
C39 H39A 0.9500
C40 C41 1.383(5)
C40 H40A 0.9500
C41 C42 1.391(4)
C41 H41A 0.9500
C42 H42A 0.9500
C43 C44 1.401(4)
C43 C48 1.403(4)
C44 C45 1.388(4)
C44 H44A 0.9500
C45 C46 1.368(5)
C45 H45A 0.9500
C46 C47 1.387(5)
C46 H46A 0.9500
C47 C48 1.383(4)
C47 H47A 0.9500
C48 H48A 0.9500
C49 C50 1.397(4)
C49 C54 1.406(4)
C50 C51 1.392(4)
C50 H50A 0.9500
C51 C52 1.377(4)
C51 H51A 0.9500
C52 C53 1.384(4)
C52 H52A 0.9500
C53 C54 1.385(4)
C53 H53A 0.9500
C54 H54A 0.9500
C55 C56 1.398(4)
C55 C60 1.400(4)
C56 C57 1.389(4)
C56 H56A 0.9500
C57 C58 1.382(5)
C57 H57A 0.9500
C58 C59 1.379(5)
C58 H58A 0.9500
C59 C60 1.392(4)
C59 H59A 0.9500
C60 H60A 0.9500
B2 C61 1.647(5)
B2 C79 1.648(4)
B2 C67 1.649(4)
B2 C73 1.650(5)
C61 C66 1.403(4)
C61 C62 1.405(4)
C62 C63 1.387(4)
C62 H62A 0.9500
C63 C64 1.374(5)
C63 H63A 0.9500
C64 C65 1.387(4)
C64 H64A 0.9500
C65 C66 1.385(4)
C65 H65A 0.9500
C66 H66A 0.9500
C67 C68 1.395(4)
C67 C72 1.402(4)
C68 C69 1.396(4)
C68 H68A 0.9500
C69 C70 1.368(5)
C69 H69A 0.9500
C70 C71 1.389(5)
C70 H70A 0.9500
C71 C72 1.384(4)
C71 H71A 0.9500
C72 H72A 0.9500
C73 C78 1.398(4)
C73 C74 1.401(5)
C74 C75 1.389(5)
C74 H74A 0.9500
C75 C76 1.377(6)
C75 H75A 0.9500
C76 C77 1.372(5)
C76 H76A 0.9500
C77 C78 1.394(4)
C77 H77A 0.9500
C78 H78A 0.9500
C79 C84 1.396(4)
C79 C80 1.400(4)
C80 C81 1.395(4)
C80 H80A 0.9500
C81 C82 1.381(4)
C81 H81A 0.9500
C82 C83 1.378(4)
C82 H82A 0.9500
C83 C84 1.391(4)
C83 H83A 0.9500
C84 H84A 0.9500

loop_
_geom_hbond_atom_site_label_D
_geom_hbond_atom_site_label_H
_geom_hbond_atom_site_label_A
_geom_hbond_distance_DH
_geom_hbond_distance_HA
_geom_hbond_distance_DA
_geom_hbond_angle_DHA
N1 H1 O4 0.94(3) 1.95(4) 2.887(3) 173(3)
